data_2224497
loop_
_publ_author_name
'Cao, Qun'
'Xie, Yu'
'Jia, Jie'
'Hong, Xiao-Wei'

_publ_section_title
;
 4-(4-Bromophenyl)-2,6-diphenylpyridine
;
_journal_coeditor_code XU2640
_journal_issue 12
_journal_name_full 'Acta Crystallographica Section E'
_journal_page_first o3182
_journal_paper_doi 10.1107/S1600536809049253
_journal_volume 65
_journal_year 2009
_chemical_formula_iupac 'C23 H16 Br N'
_chemical_formula_moiety 'C23 H16 Br N'
_chemical_formula_sum 'C23 H16 Br N'
_chemical_formula_weight 386.28
_chemical_name_systematic
;
4-(4-Bromophenyl)-2,6-diphenylpyridine
;
_space_group_IT_number 14
_symmetry_cell_setting monoclinic
_symmetry_space_group_name_Hall '-P 2ybc'
_symmetry_space_group_name_H-M 'P 1 21/c 1'
_atom_sites_solution_hydrogens geom
_atom_sites_solution_primary direct
_atom_sites_solution_secondary difmap
_audit_creation_method SHELXL-97
_cell_angle_alpha 90.00
_cell_angle_beta 105.5940(10)
_cell_angle_gamma 90.00
_cell_formula_units_Z 4
_cell_length_a 8.9837(4)
_cell_length_b 21.5202(10)
_cell_length_c 9.6108(4)
_cell_measurement_reflns_used 987
_cell_measurement_temperature 293(2)
_cell_measurement_theta_max 25.12
_cell_measurement_theta_min 2.92
_cell_volume 1789.67(14)
_computing_cell_refinement 'SAINT (Bruker, 1998)'
_computing_data_collection 'SMART (Bruker, 1998)'
_computing_data_reduction 'SAINT (Bruker, 1998)'
_computing_molecular_graphics 'SHELXTL (Sheldrick, 2008)'
_computing_publication_material 'SHELXTL (Sheldrick, 2008)'
_computing_structure_refinement 'SHELXTL (Sheldrick, 2008)'
_computing_structure_solution 'SHELXTL (Sheldrick, 2008)'
_diffrn_ambient_temperature 293(2)
_diffrn_measured_fraction_theta_full 0.982
_diffrn_measured_fraction_theta_max 0.977
_diffrn_measurement_device_type 'Bruker SMART CCD area-detector'
_diffrn_measurement_method '\f and \w scans'
_diffrn_radiation_monochromator graphite
_diffrn_radiation_source 'fine-focus sealed tube'
_diffrn_radiation_type MoK\a
_diffrn_radiation_wavelength 0.71073
_diffrn_reflns_av_R_equivalents 0.0271
_diffrn_reflns_av_sigmaI/netI 0.0358
_diffrn_reflns_limit_h_max 11
_diffrn_reflns_limit_h_min -11
_diffrn_reflns_limit_k_max 27
_diffrn_reflns_limit_k_min -28
_diffrn_reflns_limit_l_max 12
_diffrn_reflns_limit_l_min -11
_diffrn_reflns_number 13423
_diffrn_reflns_theta_full 25.00
_diffrn_reflns_theta_max 28.27
_diffrn_reflns_theta_min 1.89
_diffrn_standards_number 0
_exptl_absorpt_coefficient_mu 2.301
_exptl_absorpt_correction_T_max 0.652
_exptl_absorpt_correction_T_min 0.542
_exptl_absorpt_correction_type multi-scan
_exptl_absorpt_process_details '(SADABS; Sheldrick, 1996)'
_exptl_crystal_colour colorless
_exptl_crystal_density_diffrn 1.434
_exptl_crystal_density_method 'not measured'
_exptl_crystal_description block
_exptl_crystal_F_000 784
_exptl_crystal_size_max 0.30
_exptl_crystal_size_mid 0.22
_exptl_crystal_size_min 0.20
_refine_diff_density_max 0.417
_refine_diff_density_min -0.432
_refine_ls_extinction_method none
_refine_ls_goodness_of_fit_ref 1.010
_refine_ls_hydrogen_treatment constr
_refine_ls_matrix_type full
_refine_ls_number_parameters 226
_refine_ls_number_reflns 4325
_refine_ls_number_restraints 0
_refine_ls_restrained_S_all 1.010
_refine_ls_R_factor_all 0.0839
_refine_ls_R_factor_gt 0.0384
_refine_ls_shift/su_max 0.001
_refine_ls_shift/su_mean 0.000
_refine_ls_structure_factor_coef Fsqd
_refine_ls_weighting_details 'calc w=1/[\s^2^(Fo^2^)+(0.0449P)^2^+0.3089P] where P=(Fo^2^+2Fc^2^)/3'
_refine_ls_weighting_scheme calc
_refine_ls_wR_factor_gt 0.0916
_refine_ls_wR_factor_ref 0.1049
_reflns_number_gt 2433
_reflns_number_total 4325
_reflns_threshold_expression I>2sigma(I)
_cod_data_source_file xu2640.cif
_cod_data_source_block I
_cod_depositor_comments
;
The following automatic conversions were performed:
'_symmetry_cell_setting' value 'Monoclinic' changed to 'monoclinic'
according to '/home/saulius/struct/CIF-dictionaries/cif_core.dic'
dictionary named 'cif_core.dic' version 2.4.1 from 2010-06-29.

Automatic conversion script
Id: cif_fix_enum 1527 2010-12-29 10:47:43Z saulius 

The following automatic conversions were performed:

'_symmetry_cell_setting' value 'Monoclinic' changed to 'monoclinic'
according to /home/saulius/struct/CIF-dictionaries/cif_core.dic
dictionary named 'cif_core.dic' version 2.4.1 from 2010-06-29.

Automatic conversion script
Id: cif_fix_values 1715 2011-07-08 13:25:40Z adriana 
;
_cod_original_sg_symbol_H-M 'P 21/c'
_cod_database_code 2224497
_cod_database_fobs_code 2224497

loop_
_symmetry_equiv_pos_as_xyz
'x, y, z'
'-x, y+1/2, -z+1/2'
'-x, -y, -z'
'x, -y-1/2, z-1/2'

loop_
_atom_site_type_symbol
_atom_site_label
_atom_site_fract_x
_atom_site_fract_y
_atom_site_fract_z
_atom_site_U_iso_or_equiv
_atom_site_adp_type
_atom_site_calc_flag
_atom_site_refinement_flags
_atom_site_occupancy
_atom_site_disorder_assembly
_atom_site_disorder_group
Br Br1 0.28459(4) 0.440827(13) 0.83895(4) 0.08918(16) Uani d . 1 . .
N N1 -0.0501(2) 0.82145(8) 0.9831(2) 0.0538(5) Uani d . 1 . .
C C7 -0.1196(2) 0.76960(11) 1.0130(2) 0.0518(6) Uani d . 1 . .
C C12 0.1459(2) 0.87312(11) 0.8977(3) 0.0530(6) Uani d . 1 . .
C C21 0.2129(3) 0.52227(11) 0.8610(3) 0.0597(6) Uani d . 1 . .
C C23 0.2619(3) 0.62976(12) 0.9073(3) 0.0599(6) Uani d . 1 . .
H H23A 0.3310 0.6628 0.9268 0.072 Uiso calc R 1 . .
C C16 0.2240(3) 0.97801(12) 0.9653(3) 0.0733(7) Uani d . 1 . .
H H16A 0.2220 1.0125 1.0230 0.088 Uiso calc R 1 . .
C C9 0.0510(3) 0.70294(10) 0.9250(3) 0.0527(6) Uani d . 1 . .
C C11 0.0680(3) 0.81496(10) 0.9238(3) 0.0527(6) Uani d . 1 . .
C C10 0.1200(3) 0.75706(11) 0.8935(3) 0.0570(6) Uani d . 1 . .
H H10A 0.2019 0.7545 0.8517 0.068 Uiso calc R 1 . .
C C8 -0.0713(3) 0.71067(10) 0.9864(3) 0.0556(6) Uani d . 1 . .
H H8A -0.1212 0.6759 1.0098 0.067 Uiso calc R 1 . .
C C19 0.0068(3) 0.59007(11) 0.8679(3) 0.0617(6) Uani d . 1 . .
H H19A -0.0978 0.5962 0.8591 0.074 Uiso calc R 1 . .
C C18 0.1063(3) 0.64034(10) 0.8985(3) 0.0526(6) Uani d . 1 . .
C C17 0.1437(3) 0.92504(11) 0.9818(3) 0.0629(7) Uani d . 1 . .
H H17A 0.0876 0.9243 1.0502 0.076 Uiso calc R 1 . .
C C15 0.3066(3) 0.98002(13) 0.8645(3) 0.0718(8) Uani d . 1 . .
H H15A 0.3629 1.0154 0.8555 0.086 Uiso calc R 1 . .
C C13 0.2264(3) 0.87648(12) 0.7932(3) 0.0620(6) Uani d . 1 . .
H H13A 0.2266 0.8425 0.7335 0.074 Uiso calc R 1 . .
C C5 -0.3104(3) 0.73186(13) 1.1431(3) 0.0683(7) Uani d . 1 . .
H H5A -0.2590 0.6939 1.1585 0.082 Uiso calc R 1 . .
C C20 0.0587(3) 0.53108(11) 0.8502(3) 0.0628(6) Uani d . 1 . .
H H20A -0.0096 0.4977 0.8313 0.075 Uiso calc R 1 . .
C C6 -0.2546(3) 0.77920(11) 1.0728(3) 0.0525(6) Uani d . 1 . .
C C1 -0.3309(3) 0.83534(12) 1.0563(3) 0.0681(7) Uani d . 1 . .
H H1B -0.2942 0.8681 1.0117 0.082 Uiso calc R 1 . .
C C2 -0.4611(3) 0.84380(13) 1.1047(3) 0.0772(8) Uani d . 1 . .
H H2A -0.5110 0.8821 1.0926 0.093 Uiso calc R 1 . .
C C14 0.3058(3) 0.92962(13) 0.7769(3) 0.0716(8) Uani d . 1 . .
H H14A 0.3591 0.9313 0.7063 0.086 Uiso calc R 1 . .
C C4 -0.4407(3) 0.74032(14) 1.1904(3) 0.0748(8) Uani d . 1 . .
H H4A -0.4774 0.7080 1.2361 0.090 Uiso calc R 1 . .
C C22 0.3151(3) 0.57114(12) 0.8876(3) 0.0640(7) Uani d . 1 . .
H H22A 0.4187 0.5648 0.8924 0.077 Uiso calc R 1 . .
C C3 -0.5166(3) 0.79637(13) 1.1701(3) 0.0731(8) Uani d . 1 . .
H H3A -0.6054 0.8019 1.2009 0.088 Uiso calc R 1 . .

loop_
_atom_site_aniso_label
_atom_site_aniso_U_11
_atom_site_aniso_U_22
_atom_site_aniso_U_33
_atom_site_aniso_U_12
_atom_site_aniso_U_13
_atom_site_aniso_U_23
Br1 0.0970(3) 0.0623(2) 0.1124(3) 0.02012(15) 0.0353(2) 0.00041(16)
N1 0.0535(11) 0.0557(11) 0.0563(13) -0.0001(9) 0.0215(9) -0.0006(9)
C7 0.0517(13) 0.0565(13) 0.0503(15) 0.0016(10) 0.0190(11) 0.0046(11)
C12 0.0506(13) 0.0571(14) 0.0539(15) -0.0012(10) 0.0185(11) -0.0006(11)
C21 0.0681(16) 0.0547(14) 0.0591(16) 0.0088(12) 0.0220(13) 0.0018(11)
C23 0.0553(14) 0.0605(15) 0.0697(17) -0.0020(11) 0.0268(13) 0.0006(12)
C16 0.0888(19) 0.0562(15) 0.078(2) -0.0075(14) 0.0275(16) -0.0077(13)
C9 0.0499(13) 0.0569(13) 0.0530(15) -0.0002(10) 0.0169(11) 0.0002(11)
C11 0.0538(13) 0.0556(13) 0.0518(15) -0.0034(10) 0.0193(11) -0.0010(11)
C10 0.0540(14) 0.0617(14) 0.0616(16) -0.0008(11) 0.0264(12) -0.0023(12)
C8 0.0550(14) 0.0519(13) 0.0642(17) -0.0024(11) 0.0233(12) 0.0033(11)
C19 0.0509(13) 0.0642(15) 0.0719(18) 0.0019(12) 0.0199(12) -0.0034(13)
C18 0.0546(14) 0.0536(13) 0.0534(15) 0.0016(11) 0.0211(11) 0.0022(11)
C17 0.0676(15) 0.0623(15) 0.0651(18) -0.0021(12) 0.0283(13) -0.0044(12)
C15 0.0720(17) 0.0625(16) 0.082(2) -0.0154(13) 0.0233(16) 0.0028(14)
C13 0.0646(15) 0.0619(15) 0.0654(17) -0.0070(12) 0.0276(13) -0.0063(12)
C5 0.0726(17) 0.0617(15) 0.080(2) 0.0029(13) 0.0366(15) 0.0087(13)
C20 0.0646(16) 0.0544(14) 0.0713(18) -0.0029(12) 0.0214(13) -0.0035(12)
C6 0.0484(13) 0.0567(13) 0.0560(15) 0.0003(10) 0.0199(11) -0.0019(11)
C1 0.0663(16) 0.0598(15) 0.088(2) 0.0006(12) 0.0375(15) 0.0012(14)
C2 0.0694(17) 0.0671(17) 0.106(2) 0.0104(13) 0.0426(17) -0.0017(16)
C14 0.0718(17) 0.0760(18) 0.076(2) -0.0115(13) 0.0353(15) 0.0028(15)
C4 0.0745(18) 0.0799(19) 0.083(2) -0.0101(15) 0.0439(16) 0.0053(15)
C22 0.0567(14) 0.0686(17) 0.0702(18) 0.0105(12) 0.0231(13) 0.0039(13)
C3 0.0576(16) 0.087(2) 0.084(2) 0.0001(14) 0.0350(15) -0.0095(16)

loop_
_atom_type_symbol
_atom_type_description
_atom_type_scat_dispersion_real
_atom_type_scat_dispersion_imag
_atom_type_scat_source
C C 0.0033 0.0016 'International Tables Vol C Tables 4.2.6.8 and 6.1.1.4'
H H 0.0000 0.0000 'International Tables Vol C Tables 4.2.6.8 and 6.1.1.4'
N N 0.0061 0.0033 'International Tables Vol C Tables 4.2.6.8 and 6.1.1.4'
Br Br -0.2901 2.4595 'International Tables Vol C Tables 4.2.6.8 and 6.1.1.4'

loop_
_geom_angle_atom_site_label_1
_geom_angle_atom_site_label_2
_geom_angle_atom_site_label_3
_geom_angle_site_symmetry_1
_geom_angle_site_symmetry_3
_geom_angle
_geom_angle_publ_flag
C11 N1 C7 . . 118.03(19) ?
N1 C7 C8 . . 122.17(19) ?
N1 C7 C6 . . 116.1(2) ?
C8 C7 C6 . . 121.7(2) ?
C17 C12 C13 . . 118.2(2) ?
C17 C12 C11 . . 120.1(2) ?
C13 C12 C11 . . 121.7(2) ?
C20 C21 C22 . . 121.2(2) ?
C20 C21 Br1 . . 118.97(19) ?
C22 C21 Br1 . . 119.85(19) ?
C22 C23 C18 . . 121.2(2) ?
C22 C23 H23A . . 119.4 ?
C18 C23 H23A . . 119.4 ?
C15 C16 C17 . . 120.4(2) ?
C15 C16 H16A . . 119.8 ?
C17 C16 H16A . . 119.8 ?
C8 C9 C10 . . 116.2(2) ?
C8 C9 C18 . . 121.4(2) ?
C10 C9 C18 . . 122.3(2) ?
N1 C11 C10 . . 122.1(2) ?
N1 C11 C12 . . 116.48(19) ?
C10 C11 C12 . . 121.3(2) ?
C11 C10 C9 . . 120.8(2) ?
C11 C10 H10A . . 119.6 ?
C9 C10 H10A . . 119.6 ?
C7 C8 C9 . . 120.7(2) ?
C7 C8 H8A . . 119.7 ?
C9 C8 H8A . . 119.7 ?
C20 C19 C18 . . 121.7(2) ?
C20 C19 H19A . . 119.1 ?
C18 C19 H19A . . 119.1 ?
C19 C18 C23 . . 117.7(2) ?
C19 C18 C9 . . 121.4(2) ?
C23 C18 C9 . . 120.9(2) ?
C16 C17 C12 . . 120.7(2) ?
C16 C17 H17A . . 119.6 ?
C12 C17 H17A . . 119.6 ?
C16 C15 C14 . . 119.6(2) ?
C16 C15 H15A . . 120.2 ?
C14 C15 H15A . . 120.2 ?
C14 C13 C12 . . 120.8(2) ?
C14 C13 H13A . . 119.6 ?
C12 C13 H13A . . 119.6 ?
C4 C5 C6 . . 120.9(3) ?
C4 C5 H5A . . 119.5 ?
C6 C5 H5A . . 119.5 ?
C21 C20 C19 . . 119.0(2) ?
C21 C20 H20A . . 120.5 ?
C19 C20 H20A . . 120.5 ?
C1 C6 C5 . . 117.8(2) ?
C1 C6 C7 . . 120.6(2) ?
C5 C6 C7 . . 121.6(2) ?
C6 C1 C2 . . 121.1(2) ?
C6 C1 H1B . . 119.4 ?
C2 C1 H1B . . 119.4 ?
C3 C2 C1 . . 120.3(3) ?
C3 C2 H2A . . 119.8 ?
C1 C2 H2A . . 119.8 ?
C15 C14 C13 . . 120.2(3) ?
C15 C14 H14A . . 119.9 ?
C13 C14 H14A . . 119.9 ?
C3 C4 C5 . . 120.2(3) ?
C3 C4 H4A . . 119.9 ?
C5 C4 H4A . . 119.9 ?
C21 C22 C23 . . 119.1(2) ?
C21 C22 H22A . . 120.4 ?
C23 C22 H22A . . 120.4 ?
C2 C3 C4 . . 119.6(2) ?
C2 C3 H3A . . 120.2 ?
C4 C3 H3A . . 120.2 ?

loop_
_geom_bond_atom_site_label_1
_geom_bond_atom_site_label_2
_geom_bond_site_symmetry_2
_geom_bond_distance
_geom_bond_publ_flag
Br1 C21 . 1.899(2) ?
N1 C11 . 1.340(3) ?
N1 C7 . 1.347(3) ?
C7 C8 . 1.386(3) ?
C7 C6 . 1.490(3) ?
C12 C17 . 1.382(3) ?
C12 C13 . 1.389(3) ?
C12 C11 . 1.488(3) ?
C21 C20 . 1.374(3) ?
C21 C22 . 1.374(4) ?
C23 C22 . 1.380(3) ?
C23 C18 . 1.397(3) ?
C23 H23A . 0.9300 ?
C16 C15 . 1.371(4) ?
C16 C17 . 1.381(3) ?
C16 H16A . 0.9300 ?
C9 C8 . 1.390(3) ?
C9 C10 . 1.390(3) ?
C9 C18 . 1.481(3) ?
C11 C10 . 1.389(3) ?
C10 H10A . 0.9300 ?
C8 H8A . 0.9300 ?
C19 C20 . 1.379(3) ?
C19 C18 . 1.383(3) ?
C19 H19A . 0.9300 ?
C17 H17A . 0.9300 ?
C15 C14 . 1.372(4) ?
C15 H15A . 0.9300 ?
C13 C14 . 1.379(3) ?
C13 H13A . 0.9300 ?
C5 C4 . 1.377(3) ?
C5 C6 . 1.388(3) ?
C5 H5A . 0.9300 ?
C20 H20A . 0.9300 ?
C6 C1 . 1.377(3) ?
C1 C2 . 1.383(3) ?
C1 H1B . 0.9300 ?
C2 C3 . 1.362(4) ?
C2 H2A . 0.9300 ?
C14 H14A . 0.9300 ?
C4 C3 . 1.374(4) ?
C4 H4A . 0.9300 ?
C22 H22A . 0.9300 ?
C3 H3A . 0.9300 ?

loop_
_geom_torsion_atom_site_label_1
_geom_torsion_atom_site_label_2
_geom_torsion_atom_site_label_3
_geom_torsion_atom_site_label_4
_geom_torsion_site_symmetry_1
_geom_torsion_site_symmetry_2
_geom_torsion_site_symmetry_3
_geom_torsion_site_symmetry_4
_geom_torsion
_geom_torsion_publ_flag
C11 N1 C7 C8 . . . . 1.0(3) ?
C11 N1 C7 C6 . . . . -177.4(2) ?
C7 N1 C11 C10 . . . . -0.3(4) ?
C7 N1 C11 C12 . . . . -177.6(2) ?
C17 C12 C11 N1 . . . . 26.4(3) ?
C13 C12 C11 N1 . . . . -155.7(2) ?
C17 C12 C11 C10 . . . . -150.9(2) ?
C13 C12 C11 C10 . . . . 27.0(4) ?
N1 C11 C10 C9 . . . . -0.4(4) ?
C12 C11 C10 C9 . . . . 176.8(2) ?
C8 C9 C10 C11 . . . . 0.4(3) ?
C18 C9 C10 C11 . . . . -178.1(2) ?
N1 C7 C8 C9 . . . . -1.0(4) ?
C6 C7 C8 C9 . . . . 177.3(2) ?
C10 C9 C8 C7 . . . . 0.2(4) ?
C18 C9 C8 C7 . . . . 178.7(2) ?
C20 C19 C18 C23 . . . . 1.6(4) ?
C20 C19 C18 C9 . . . . -176.7(2) ?
C22 C23 C18 C19 . . . . -0.6(4) ?
C22 C23 C18 C9 . . . . 177.8(2) ?
C8 C9 C18 C19 . . . . 30.6(4) ?
C10 C9 C18 C19 . . . . -151.0(2) ?
C8 C9 C18 C23 . . . . -147.7(2) ?
C10 C9 C18 C23 . . . . 30.7(3) ?
C15 C16 C17 C12 . . . . 0.4(4) ?
C13 C12 C17 C16 . . . . -2.2(4) ?
C11 C12 C17 C16 . . . . 175.7(2) ?
C17 C16 C15 C14 . . . . 1.8(4) ?
C17 C12 C13 C14 . . . . 2.0(4) ?
C11 C12 C13 C14 . . . . -175.9(2) ?
C22 C21 C20 C19 . . . . -0.6(4) ?
Br1 C21 C20 C19 . . . . 179.22(19) ?
C18 C19 C20 C21 . . . . -1.1(4) ?
C4 C5 C6 C1 . . . . 2.0(4) ?
C4 C5 C6 C7 . . . . -176.2(3) ?
N1 C7 C6 C1 . . . . 19.2(3) ?
C8 C7 C6 C1 . . . . -159.2(2) ?
N1 C7 C6 C5 . . . . -162.6(2) ?
C8 C7 C6 C5 . . . . 19.0(4) ?
C5 C6 C1 C2 . . . . -1.6(4) ?
C7 C6 C1 C2 . . . . 176.6(3) ?
C6 C1 C2 C3 . . . . -0.1(5) ?
C16 C15 C14 C13 . . . . -2.0(4) ?
C12 C13 C14 C15 . . . . 0.1(4) ?
C6 C5 C4 C3 . . . . -0.8(4) ?
C20 C21 C22 C23 . . . . 1.6(4) ?
Br1 C21 C22 C23 . . . . -178.2(2) ?
C18 C23 C22 C21 . . . . -0.9(4) ?
C1 C2 C3 C4 . . . . 1.3(5) ?
C5 C4 C3 C2 . . . . -0.9(5) ?

loop_
_cod_related_entry_id
_cod_related_entry_database
_cod_related_entry_code
1 ChemSpider 549954
